data_2242191
loop_
_publ_author_name
'Medved'ko, Aleksei V.'
'Churakov, Andrei V.'
'Yu, Haojie'
'Li, Wang'
'Vatsadze, Sergey Z.'

_publ_section_title
;
 Crystal structure of 3-aminopyridinium 1'-carboxyferrocene-1-carboxylate
;
_journal_coeditor_code WM5388
_journal_issue 6
_journal_name_full 'Acta Crystallographica Section E'
_journal_page_first 856
_journal_page_last 858
_journal_paper_doi 10.1107/S2056989017007058
_journal_volume 73
_journal_year 2017
_chemical_formula_iupac '(C5 H7 N2) [Fe (C6 H4 O2) (C6 H5 O2)]'
_chemical_formula_moiety 'C5 H7 N2 +, C12 H9 Fe O4 -'
_chemical_formula_sum 'C17 H16 Fe N2 O4'
_chemical_formula_weight 368.17
_chemical_name_systematic
;
3-Aminopyridinium 1'-carboxyferrocene-1-carboxylate
;
_space_group_IT_number 14
_symmetry_cell_setting monoclinic
_symmetry_space_group_name_Hall '-P 2ybc'
_symmetry_space_group_name_H-M 'P 1 21/c 1'
_atom_sites_solution_hydrogens difmap
_atom_sites_solution_primary direct
_atom_sites_solution_secondary difmap
_audit_creation_method SHELXL-97
_cell_angle_alpha 90.00
_cell_angle_beta 101.7030(10)
_cell_angle_gamma 90.00
_cell_formula_units_Z 4
_cell_length_a 13.2246(10)
_cell_length_b 10.3040(8)
_cell_length_c 11.7402(9)
_cell_measurement_reflns_used 5525
_cell_measurement_temperature 150(2)
_cell_measurement_theta_max 30.108
_cell_measurement_theta_min 2.526
_cell_volume 1566.5(2)
_computing_cell_refinement
;
SAINT (Bruker, 2008)
;
_computing_data_collection
;
<i>APEX2</i> (Bruker, 2008)
;
_computing_data_reduction
;
SAINT (Bruker, 2008)
;
_computing_molecular_graphics
;
SHELXTL (Sheldrick, 2008)
;
_computing_publication_material
;
SHELXTL (Sheldrick, 2008)
;
_computing_structure_refinement
;
SHELXTL (Sheldrick, 2008)
;
_computing_structure_solution
;
SHELXTL (Sheldrick, 2008)
;
_diffrn_ambient_temperature 150(2)
_diffrn_measured_fraction_theta_full 1.000
_diffrn_measured_fraction_theta_max 1.000
_diffrn_measurement_device_type 'Bruker SMART APEXII'
_diffrn_measurement_method \w
_diffrn_radiation_monochromator graphite
_diffrn_radiation_source 'fine-focus sealed tube'
_diffrn_radiation_type MoK\a
_diffrn_radiation_wavelength 0.71073
_diffrn_reflns_av_R_equivalents 0.0255
_diffrn_reflns_av_sigmaI/netI 0.0209
_diffrn_reflns_limit_h_max 16
_diffrn_reflns_limit_h_min -16
_diffrn_reflns_limit_k_max 13
_diffrn_reflns_limit_k_min -13
_diffrn_reflns_limit_l_max 14
_diffrn_reflns_limit_l_min -14
_diffrn_reflns_number 14616
_diffrn_reflns_theta_full 26.98
_diffrn_reflns_theta_max 26.98
_diffrn_reflns_theta_min 2.53
_diffrn_standards_decay_% 0
_diffrn_standards_interval_time 0
_diffrn_standards_number 0
_exptl_absorpt_coefficient_mu 0.987
_exptl_absorpt_correction_T_max 0.9805
_exptl_absorpt_correction_T_min 0.8122
_exptl_absorpt_correction_type multi-scan
_exptl_absorpt_process_details
;
(<i>SADABS</i>; Bruker, 2008)
;
_exptl_crystal_colour orange
_exptl_crystal_density_diffrn 1.561
_exptl_crystal_density_method 'not measured'
_exptl_crystal_description plate
_exptl_crystal_F_000 760
_exptl_crystal_size_max 0.22
_exptl_crystal_size_mid 0.20
_exptl_crystal_size_min 0.02
_refine_diff_density_max 0.365
_refine_diff_density_min -0.225
_refine_ls_extinction_method none
_refine_ls_goodness_of_fit_ref 1.026
_refine_ls_hydrogen_treatment refall
_refine_ls_matrix_type full
_refine_ls_number_parameters 281
_refine_ls_number_reflns 3409
_refine_ls_number_restraints 0
_refine_ls_restrained_S_all 1.026
_refine_ls_R_factor_all 0.0366
_refine_ls_R_factor_gt 0.0271
_refine_ls_shift/su_max 0.001
_refine_ls_shift/su_mean 0.000
_refine_ls_structure_factor_coef Fsqd
_refine_ls_weighting_details 'calc w=1/[\s^2^(Fo^2^)+(0.0395P)^2^+0.5357P] where P=(Fo^2^+2Fc^2^)/3'
_refine_ls_weighting_scheme calc
_refine_ls_wR_factor_gt 0.0676
_refine_ls_wR_factor_ref 0.0726
_reflns_number_gt 2812
_reflns_number_total 3409
_reflns_threshold_expression I>2\s(I)
_cod_data_source_file wm5388sup1.cif
_cod_data_source_block I
_cod_original_sg_symbol_H-M 'P 21/c'
_cod_database_code 2242191

loop_
_symmetry_equiv_pos_as_xyz
'x, y, z'
'-x, y+1/2, -z+1/2'
'-x, -y, -z'
'x, -y-1/2, z-1/2'

loop_
_atom_site_type_symbol
_atom_site_label
_atom_site_fract_x
_atom_site_fract_y
_atom_site_fract_z
_atom_site_U_iso_or_equiv
_atom_site_adp_type
_atom_site_calc_flag
_atom_site_occupancy
_atom_site_symmetry_multiplicity
Fe Fe1 0.374096(17) 0.50216(2) 0.671077(19) 0.01937(8) Uani d 1 1
O O11 0.09010(9) 0.36772(12) 0.61033(10) 0.0311(3) Uani d 1 1
O O12 0.16389(8) 0.34091(11) 0.45865(10) 0.0257(3) Uani d 1 1
O O21 0.30237(9) 0.21837(12) 0.84337(11) 0.0277(3) Uani d 1 1
O O22 0.35822(10) 0.38212(12) 0.96535(10) 0.0291(3) Uani d 1 1
C C11 0.22302(12) 0.51243(15) 0.58942(14) 0.0228(3) Uani d 1 1
C C12 0.23757(13) 0.57474(17) 0.70015(15) 0.0272(4) Uani d 1 1
C C13 0.30979(14) 0.67653(17) 0.70209(17) 0.0321(4) Uani d 1 1
C C14 0.34025(14) 0.67928(17) 0.59322(17) 0.0311(4) Uani d 1 1
C C15 0.28745(13) 0.57799(16) 0.52300(15) 0.0254(4) Uani d 1 1
C C16 0.15563(12) 0.39937(16) 0.55094(13) 0.0219(3) Uani d 1 1
C C21 0.42157(12) 0.36219(15) 0.79136(13) 0.0210(3) Uani d 1 1
C C22 0.49364(13) 0.46741(16) 0.80757(15) 0.0234(3) Uani d 1 1
C C23 0.53193(13) 0.48018(16) 0.70361(16) 0.0255(4) Uani d 1 1
C C24 0.48348(13) 0.38427(16) 0.62345(15) 0.0248(3) Uani d 1 1
C C25 0.41579(12) 0.31077(15) 0.67722(14) 0.0214(3) Uani d 1 1
C C26 0.35821(12) 0.32398(15) 0.87553(13) 0.0212(3) Uani d 1 1
H H12 0.2043(15) 0.5490(19) 0.7600(17) 0.029(5) Uiso d 1 1
H H13 0.3336(15) 0.727(2) 0.7642(18) 0.037(5) Uiso d 1 1
H H14 0.3905(16) 0.737(2) 0.5730(17) 0.037(5) Uiso d 1 1
H H15 0.2915(15) 0.555(2) 0.4446(18) 0.035(5) Uiso d 1 1
H H21 0.2655(18) 0.207(2) 0.8897(19) 0.048(7) Uiso d 1 1
H H22 0.5128(15) 0.5176(18) 0.8710(18) 0.030(5) Uiso d 1 1
H H23 0.5770(15) 0.543(2) 0.6893(16) 0.030(5) Uiso d 1 1
H H24 0.4920(14) 0.3759(18) 0.5428(18) 0.030(5) Uiso d 1 1
H H25 0.3712(14) 0.2455(18) 0.6409(15) 0.023(5) Uiso d 1 1
N N1 0.04432(16) 0.4901(2) 0.26631(16) 0.0457(5) Uani d 1 1
N N2 0.03611(12) 0.69407(15) 0.01507(13) 0.0281(3) Uani d 1 1
C C1 0.01186(13) 0.64261(17) 0.11058(15) 0.0288(4) Uani d 1 1
C C2 0.07267(14) 0.54610(19) 0.17299(15) 0.0303(4) Uani d 1 1
C C3 0.16037(14) 0.50701(18) 0.13113(17) 0.0324(4) Uani d 1 1
C C4 0.18291(14) 0.56395(19) 0.03310(17) 0.0340(4) Uani d 1 1
C C5 0.11970(14) 0.65834(19) -0.02507(17) 0.0321(4) Uani d 1 1
H H1 -0.0489(15) 0.6761(19) 0.1314(16) 0.030(5) Uiso d 1 1
H H2 -0.0059(17) 0.753(2) -0.0242(19) 0.044(6) Uiso d 1 1
H H3 0.2027(15) 0.446(2) 0.1703(17) 0.033(5) Uiso d 1 1
H H4 0.2411(17) 0.538(2) 0.0051(19) 0.041(6) Uiso d 1 1
H H5 0.1301(16) 0.700(2) -0.0915(18) 0.039(6) Uiso d 1 1
H H10 0.000(2) 0.529(3) 0.296(2) 0.058(8) Uiso d 1 1
H H11 0.0872(19) 0.439(2) 0.311(2) 0.049(6) Uiso d 1 1

loop_
_atom_site_aniso_label
_atom_site_aniso_U_11
_atom_site_aniso_U_22
_atom_site_aniso_U_33
_atom_site_aniso_U_12
_atom_site_aniso_U_13
_atom_site_aniso_U_23
Fe1 0.01955(13) 0.01805(13) 0.02010(13) -0.00017(9) 0.00306(9) 0.00002(9)
O11 0.0287(6) 0.0375(7) 0.0308(6) -0.0076(5) 0.0146(5) -0.0072(5)
O12 0.0222(6) 0.0317(6) 0.0240(6) -0.0020(5) 0.0063(5) -0.0074(5)
O21 0.0306(6) 0.0273(6) 0.0291(6) -0.0060(5) 0.0153(5) -0.0031(5)
O22 0.0395(7) 0.0296(6) 0.0189(6) -0.0017(5) 0.0073(5) -0.0024(5)
C11 0.0204(7) 0.0244(8) 0.0233(8) 0.0044(6) 0.0035(6) -0.0004(6)
C12 0.0243(8) 0.0291(9) 0.0281(9) 0.0045(7) 0.0051(7) -0.0057(7)
C13 0.0309(9) 0.0233(9) 0.0389(10) 0.0050(7) -0.0008(8) -0.0088(8)
C14 0.0290(9) 0.0203(8) 0.0417(10) 0.0020(7) 0.0015(8) 0.0071(8)
C15 0.0242(8) 0.0253(8) 0.0255(9) 0.0020(7) 0.0020(7) 0.0059(7)
C16 0.0182(7) 0.0256(8) 0.0211(8) 0.0037(6) 0.0026(6) 0.0003(6)
C21 0.0218(7) 0.0202(8) 0.0202(8) 0.0020(6) 0.0026(6) 0.0015(6)
C22 0.0214(8) 0.0225(8) 0.0242(8) -0.0007(6) -0.0004(6) 0.0003(7)
C23 0.0204(8) 0.0245(9) 0.0316(9) -0.0005(6) 0.0053(7) 0.0045(7)
C24 0.0243(8) 0.0259(8) 0.0256(9) 0.0040(7) 0.0083(7) 0.0019(7)
C25 0.0233(8) 0.0186(8) 0.0226(8) 0.0028(6) 0.0050(6) -0.0008(6)
C26 0.0221(8) 0.0207(7) 0.0199(8) 0.0043(6) 0.0021(6) 0.0034(6)
N1 0.0483(11) 0.0575(12) 0.0334(9) 0.0270(9) 0.0135(8) 0.0118(9)
N2 0.0255(7) 0.0261(8) 0.0313(8) 0.0006(6) 0.0024(6) -0.0017(6)
C1 0.0254(9) 0.0313(9) 0.0292(9) 0.0046(7) 0.0047(7) -0.0042(7)
C2 0.0296(9) 0.0342(9) 0.0260(9) 0.0049(8) 0.0028(7) -0.0042(7)
C3 0.0280(9) 0.0323(10) 0.0343(10) 0.0078(8) 0.0001(8) -0.0053(8)
C4 0.0243(9) 0.0366(10) 0.0422(11) 0.0010(8) 0.0096(8) -0.0093(9)
C5 0.0295(9) 0.0324(10) 0.0356(10) -0.0045(8) 0.0092(8) -0.0060(8)

loop_
_atom_type_symbol
_atom_type_description
_atom_type_scat_dispersion_real
_atom_type_scat_dispersion_imag
_atom_type_scat_source
C C 0.0033 0.0016 'International Tables Vol C Tables 4.2.6.8 and 6.1.1.4'
H H 0.0000 0.0000 'International Tables Vol C Tables 4.2.6.8 and 6.1.1.4'
N N 0.0061 0.0033 'International Tables Vol C Tables 4.2.6.8 and 6.1.1.4'
O O 0.0106 0.0060 'International Tables Vol C Tables 4.2.6.8 and 6.1.1.4'
Fe Fe 0.3463 0.8444 'International Tables Vol C Tables 4.2.6.8 and 6.1.1.4'

loop_
_geom_angle_atom_site_label_1
_geom_angle_atom_site_label_2
_geom_angle_atom_site_label_3
_geom_angle
C21 Fe1 C15 155.49(7)
C21 Fe1 C11 120.05(6)
C15 Fe1 C11 41.30(7)
C21 Fe1 C22 41.17(6)
C15 Fe1 C22 161.90(7)
C11 Fe1 C22 155.29(7)
C21 Fe1 C25 41.07(6)
C15 Fe1 C25 120.11(7)
C11 Fe1 C25 107.37(6)
C22 Fe1 C25 69.07(7)
C21 Fe1 C12 107.64(7)
C15 Fe1 C12 68.83(7)
C11 Fe1 C12 40.94(6)
C22 Fe1 C12 120.15(7)
C25 Fe1 C12 125.97(7)
C21 Fe1 C14 162.37(7)
C15 Fe1 C14 40.76(7)
C11 Fe1 C14 68.84(7)
C22 Fe1 C14 124.79(7)
C25 Fe1 C14 155.14(7)
C12 Fe1 C14 68.20(8)
C21 Fe1 C24 68.45(6)
C15 Fe1 C24 107.50(7)
C11 Fe1 C24 125.54(7)
C22 Fe1 C24 68.50(7)
C25 Fe1 C24 40.42(6)
C12 Fe1 C24 163.10(7)
C14 Fe1 C24 120.53(7)
C21 Fe1 C13 125.48(7)
C15 Fe1 C13 68.49(7)
C11 Fe1 C13 68.63(7)
C22 Fe1 C13 107.28(7)
C25 Fe1 C13 163.08(7)
C12 Fe1 C13 40.42(7)
C14 Fe1 C13 40.40(8)
C24 Fe1 C13 155.15(7)
C21 Fe1 C23 68.47(6)
C15 Fe1 C23 125.14(7)
C11 Fe1 C23 162.78(7)
C22 Fe1 C23 40.52(7)
C25 Fe1 C23 68.35(7)
C12 Fe1 C23 154.95(7)
C14 Fe1 C23 107.61(7)
C24 Fe1 C23 40.57(7)
C13 Fe1 C23 120.33(7)
C26 O21 H21 107.7(17)
C12 C11 C15 107.33(15)
C12 C11 C16 126.40(15)
C15 C11 C16 126.26(15)
C12 C11 Fe1 69.91(9)
C15 C11 Fe1 69.29(9)
C16 C11 Fe1 125.12(11)
C13 C12 C11 108.29(16)
C13 C12 Fe1 70.01(10)
C11 C12 Fe1 69.15(9)
C13 C12 H12 127.9(12)
C11 C12 H12 123.8(12)
Fe1 C12 H12 125.8(12)
C12 C13 C14 108.35(16)
C12 C13 Fe1 69.57(10)
C14 C13 Fe1 69.72(10)
C12 C13 H13 124.4(13)
C14 C13 H13 127.2(13)
Fe1 C13 H13 124.1(13)
C13 C14 C15 108.20(16)
C13 C14 Fe1 69.88(10)
C15 C14 Fe1 69.04(10)
C13 C14 H14 125.0(12)
C15 C14 H14 126.7(12)
Fe1 C14 H14 124.5(12)
C14 C15 C11 107.83(15)
C14 C15 Fe1 70.20(10)
C11 C15 Fe1 69.42(9)
C14 C15 H15 128.3(12)
C11 C15 H15 123.9(12)
Fe1 C15 H15 126.2(12)
O11 C16 O12 122.66(15)
O11 C16 C11 118.27(14)
O12 C16 C11 119.03(14)
C25 C21 C22 108.26(14)
C25 C21 C26 126.92(15)
C22 C21 C26 124.58(14)
C25 C21 Fe1 70.14(9)
C22 C21 Fe1 69.95(9)
C26 C21 Fe1 121.30(11)
C23 C22 C21 107.47(15)
C23 C22 Fe1 70.32(10)
C21 C22 Fe1 68.87(9)
C23 C22 H22 124.7(13)
C21 C22 H22 127.9(13)
Fe1 C22 H22 126.3(13)
C22 C23 C24 108.23(15)
C22 C23 Fe1 69.16(9)
C24 C23 Fe1 69.52(9)
C22 C23 H23 125.5(12)
C24 C23 H23 126.2(12)
Fe1 C23 H23 124.0(12)
C25 C24 C23 108.49(15)
C25 C24 Fe1 69.55(9)
C23 C24 Fe1 69.92(10)
C25 C24 H24 126.2(11)
C23 C24 H24 125.1(11)
Fe1 C24 H24 122.7(11)
C24 C25 C21 107.56(14)
C24 C25 Fe1 70.04(9)
C21 C25 Fe1 68.79(9)
C24 C25 H25 125.2(11)
C21 C25 H25 127.0(11)
Fe1 C25 H25 122.4(11)
O22 C26 O21 123.69(15)
O22 C26 C21 123.47(15)
O21 C26 C21 112.83(14)
C2 N1 H10 117.7(18)
C2 N1 H11 119.6(15)
H10 N1 H11 117(2)
C1 N2 C5 122.83(17)
C1 N2 H2 118.5(14)
C5 N2 H2 118.7(14)
N2 C1 C2 120.94(16)
N2 C1 H1 115.5(11)
C2 C1 H1 123.6(11)
N1 C2 C1 120.30(17)
N1 C2 C3 122.88(18)
C1 C2 C3 116.76(17)
C4 C3 C2 120.22(18)
C4 C3 H3 120.3(13)
C2 C3 H3 119.4(13)
C5 C4 C3 120.33(17)
C5 C4 H4 119.4(14)
C3 C4 H4 120.3(14)
N2 C5 C4 118.91(18)
N2 C5 H5 116.4(13)
C4 C5 H5 124.7(13)

loop_
_geom_bond_atom_site_label_1
_geom_bond_atom_site_label_2
_geom_bond_distance
_geom_bond_publ_flag
Fe1 C21 2.0270(15) yes
Fe1 C15 2.0341(16) yes
Fe1 C11 2.0359(16) yes
Fe1 C22 2.0414(17) yes
Fe1 C25 2.0451(16) yes
Fe1 C12 2.0459(17) yes
Fe1 C14 2.0496(17) yes
Fe1 C24 2.0515(16) yes
Fe1 C13 2.0517(18) yes
Fe1 C23 2.0568(17) yes
O11 C16 1.2604(19) yes
O12 C16 1.2636(19) yes
O21 C26 1.326(2) yes
O21 H21 0.81(2) ?
O22 C26 1.2128(19) yes
C11 C12 1.427(2) ?
C11 C15 1.435(2) ?
C11 C16 1.481(2) ?
C12 C13 1.416(3) ?
C12 H12 0.94(2) ?
C13 C14 1.416(3) ?
C13 H13 0.90(2) ?
C14 C15 1.422(3) ?
C14 H14 0.96(2) ?
C15 H15 0.96(2) ?
C21 C25 1.429(2) ?
C21 C22 1.431(2) ?
C21 C26 1.473(2) ?
C22 C23 1.419(2) ?
C22 H22 0.90(2) ?
C23 C24 1.424(2) ?
C23 H23 0.92(2) ?
C24 C25 1.415(2) ?
C24 H24 0.98(2) ?
C25 H25 0.938(19) ?
N1 C2 1.357(3) ?
N1 H10 0.84(3) ?
N1 H11 0.87(3) ?
N2 C1 1.337(2) ?
N2 C5 1.338(2) ?
N2 H2 0.89(2) ?
C1 C2 1.391(3) ?
C1 H1 0.95(2) ?
C2 C3 1.407(3) ?
C3 C4 1.377(3) ?
C3 H3 0.91(2) ?
C4 C5 1.371(3) ?
C4 H4 0.94(2) ?
C5 H5 0.92(2) ?

loop_
_geom_hbond_atom_site_label_D
_geom_hbond_atom_site_label_H
_geom_hbond_atom_site_label_A
_geom_hbond_site_symmetry_A
_geom_hbond_distance_DH
_geom_hbond_distance_HA
_geom_hbond_distance_DA
_geom_hbond_angle_DHA
N1 H11 O12 . 0.87(3) 2.08(3) 2.918(2) 161(2)
N1 H10 O11 3_566 0.84(3) 2.07(3) 2.906(2) 171(3)
N2 H2 O11 2 0.89(2) 1.79(2) 2.675(2) 177(2)
O21 H21 O12 4_566 0.81(2) 1.77(2) 2.5621(16) 164(2)

loop_
_geom_torsion_atom_site_label_1
_geom_torsion_atom_site_label_2
_geom_torsion_atom_site_label_3
_geom_torsion_atom_site_label_4
_geom_torsion
_geom_torsion_publ_flag
C21 Fe1 C11 C12 82.37(11) ?
C15 Fe1 C11 C12 -118.52(14) ?
C22 Fe1 C11 C12 47.8(2) ?
C25 Fe1 C11 C12 125.35(10) ?
C14 Fe1 C11 C12 -80.70(11) ?
C24 Fe1 C11 C12 166.16(10) ?
C13 Fe1 C11 C12 -37.20(11) ?
C23 Fe1 C11 C12 -161.9(2) ?
C21 Fe1 C11 C15 -159.11(10) ?
C22 Fe1 C11 C15 166.30(15) ?
C25 Fe1 C11 C15 -116.13(10) ?
C12 Fe1 C11 C15 118.52(14) ?
C14 Fe1 C11 C15 37.82(10) ?
C24 Fe1 C11 C15 -75.32(12) ?
C13 Fe1 C11 C15 81.31(11) ?
C23 Fe1 C11 C15 -43.4(3) ?
C21 Fe1 C11 C16 -38.63(16) ?
C15 Fe1 C11 C16 120.48(18) ?
C22 Fe1 C11 C16 -73.2(2) ?
C25 Fe1 C11 C16 4.35(15) ?
C12 Fe1 C11 C16 -121.01(18) ?
C14 Fe1 C11 C16 158.29(16) ?
C24 Fe1 C11 C16 45.16(17) ?
C13 Fe1 C11 C16 -158.21(16) ?
C23 Fe1 C11 C16 77.1(3) ?
C15 C11 C12 C13 -0.16(19) ?
C16 C11 C12 C13 178.69(15) ?
Fe1 C11 C12 C13 59.27(12) ?
C15 C11 C12 Fe1 -59.42(11) ?
C16 C11 C12 Fe1 119.42(16) ?
C21 Fe1 C12 C13 124.47(11) ?
C15 Fe1 C12 C13 -81.27(12) ?
C11 Fe1 C12 C13 -119.72(15) ?
C22 Fe1 C12 C13 81.25(13) ?
C25 Fe1 C12 C13 166.16(11) ?
C14 Fe1 C12 C13 -37.32(11) ?
C24 Fe1 C12 C13 -161.8(2) ?
C23 Fe1 C12 C13 47.7(2) ?
C21 Fe1 C12 C11 -115.81(10) ?
C15 Fe1 C12 C11 38.45(10) ?
C22 Fe1 C12 C11 -159.02(10) ?
C25 Fe1 C12 C11 -74.12(12) ?
C14 Fe1 C12 C11 82.40(11) ?
C24 Fe1 C12 C11 -42.0(3) ?
C13 Fe1 C12 C11 119.72(15) ?
C23 Fe1 C12 C11 167.44(14) ?
C11 C12 C13 C14 0.4(2) ?
Fe1 C12 C13 C14 59.12(12) ?
C11 C12 C13 Fe1 -58.73(12) ?
C21 Fe1 C13 C12 -74.75(13) ?
C15 Fe1 C13 C12 82.19(11) ?
C11 Fe1 C13 C12 37.67(10) ?
C22 Fe1 C13 C12 -116.48(11) ?
C25 Fe1 C13 C12 -41.7(3) ?
C14 Fe1 C13 C12 119.72(15) ?
C24 Fe1 C13 C12 167.49(15) ?
C23 Fe1 C13 C12 -158.72(10) ?
C21 Fe1 C13 C14 165.53(10) ?
C15 Fe1 C13 C14 -37.53(10) ?
C11 Fe1 C13 C14 -82.05(11) ?
C22 Fe1 C13 C14 123.80(11) ?
C25 Fe1 C13 C14 -161.4(2) ?
C12 Fe1 C13 C14 -119.72(15) ?
C24 Fe1 C13 C14 47.8(2) ?
C23 Fe1 C13 C14 81.56(12) ?
C12 C13 C14 C15 -0.5(2) ?
Fe1 C13 C14 C15 58.56(12) ?
C12 C13 C14 Fe1 -59.03(12) ?
C21 Fe1 C14 C13 -42.2(3) ?
C15 Fe1 C14 C13 119.78(15) ?
C11 Fe1 C14 C13 81.48(11) ?
C22 Fe1 C14 C13 -75.05(13) ?
C25 Fe1 C14 C13 167.24(15) ?
C12 Fe1 C14 C13 37.33(11) ?
C24 Fe1 C14 C13 -158.82(10) ?
C23 Fe1 C14 C13 -116.40(11) ?
C21 Fe1 C14 C15 -162.0(2) ?
C11 Fe1 C14 C15 -38.30(10) ?
C22 Fe1 C14 C15 165.18(10) ?
C25 Fe1 C14 C15 47.5(2) ?
C12 Fe1 C14 C15 -82.44(11) ?
C24 Fe1 C14 C15 81.40(12) ?
C13 Fe1 C14 C15 -119.78(15) ?
C23 Fe1 C14 C15 123.83(11) ?
C13 C14 C15 C11 0.36(19) ?
Fe1 C14 C15 C11 59.45(11) ?
C13 C14 C15 Fe1 -59.09(12) ?
C12 C11 C15 C14 -0.13(18) ?
C16 C11 C15 C14 -178.98(15) ?
Fe1 C11 C15 C14 -59.94(11) ?
C12 C11 C15 Fe1 59.82(11) ?
C16 C11 C15 Fe1 -119.03(16) ?
C21 Fe1 C15 C14 166.96(14) ?
C11 Fe1 C15 C14 118.87(15) ?
C22 Fe1 C15 C14 -42.6(3) ?
C25 Fe1 C15 C14 -159.02(10) ?
C12 Fe1 C15 C14 80.74(11) ?
C24 Fe1 C15 C14 -116.75(11) ?
C13 Fe1 C15 C14 37.21(11) ?
C23 Fe1 C15 C14 -75.53(13) ?
C21 Fe1 C15 C11 48.1(2) ?
C22 Fe1 C15 C11 -161.4(2) ?
C25 Fe1 C15 C11 82.11(11) ?
C12 Fe1 C15 C11 -38.13(10) ?
C14 Fe1 C15 C11 -118.87(15) ?
C24 Fe1 C15 C11 124.38(10) ?
C13 Fe1 C15 C11 -81.66(11) ?
C23 Fe1 C15 C11 165.60(9) ?
C12 C11 C16 O11 14.1(2) yes
C15 C11 C16 O11 -167.29(15) ?
Fe1 C11 C16 O11 103.88(16) ?
C12 C11 C16 O12 -167.90(15) ?
C15 C11 C16 O12 10.7(2) ?
Fe1 C11 C16 O12 -78.10(18) ?
C15 Fe1 C21 C25 47.46(19) ?
C11 Fe1 C21 C25 82.02(11) ?
C22 Fe1 C21 C25 -119.10(14) ?
C12 Fe1 C21 C25 124.98(10) ?
C14 Fe1 C21 C25 -161.7(2) ?
C24 Fe1 C21 C25 -37.55(10) ?
C13 Fe1 C21 C25 166.01(10) ?
C23 Fe1 C21 C25 -81.32(10) ?
C15 Fe1 C21 C22 166.56(15) ?
C11 Fe1 C21 C22 -158.87(10) ?
C25 Fe1 C21 C22 119.10(14) ?
C12 Fe1 C21 C22 -115.91(10) ?
C14 Fe1 C21 C22 -42.6(3) ?
C24 Fe1 C21 C22 81.55(10) ?
C13 Fe1 C21 C22 -74.89(12) ?
C23 Fe1 C21 C22 37.79(10) ?
C15 Fe1 C21 C26 -74.4(2) ?
C11 Fe1 C21 C26 -39.84(15) ?
C22 Fe1 C21 C26 119.03(17) ?
C25 Fe1 C21 C26 -121.87(17) ?
C12 Fe1 C21 C26 3.12(14) ?
C14 Fe1 C21 C26 76.5(3) ?
C24 Fe1 C21 C26 -159.42(15) ?
C13 Fe1 C21 C26 44.14(16) ?
C23 Fe1 C21 C26 156.82(15) ?
C25 C21 C22 C23 -0.07(18) ?
C26 C21 C22 C23 -174.85(14) ?
Fe1 C21 C22 C23 -60.00(11) ?
C25 C21 C22 Fe1 59.92(11) ?
C26 C21 C22 Fe1 -114.85(15) ?
C21 Fe1 C22 C23 118.68(14) ?
C15 Fe1 C22 C23 -43.2(3) ?
C11 Fe1 C22 C23 166.96(14) ?
C25 Fe1 C22 C23 80.76(10) ?
C12 Fe1 C22 C23 -158.90(10) ?
C14 Fe1 C22 C23 -75.76(12) ?
C24 Fe1 C22 C23 37.27(10) ?
C13 Fe1 C22 C23 -116.74(11) ?
C15 Fe1 C22 C21 -161.9(2) ?
C11 Fe1 C22 C21 48.28(19) ?
C25 Fe1 C22 C21 -37.92(9) ?
C12 Fe1 C22 C21 82.42(11) ?
C14 Fe1 C22 C21 165.56(10) ?
C24 Fe1 C22 C21 -81.42(10) ?
C13 Fe1 C22 C21 124.58(10) ?
C23 Fe1 C22 C21 -118.68(14) ?
C21 C22 C23 C24 0.38(18) ?
Fe1 C22 C23 C24 -58.70(12) ?
C21 C22 C23 Fe1 59.08(11) ?
C21 Fe1 C23 C22 -38.38(10) ?
C15 Fe1 C23 C22 164.92(10) ?
C11 Fe1 C23 C22 -161.4(2) ?
C25 Fe1 C23 C22 -82.70(10) ?
C12 Fe1 C23 C22 47.3(2) ?
C14 Fe1 C23 C22 123.37(10) ?
C24 Fe1 C23 C22 -119.96(14) ?
C13 Fe1 C23 C22 81.10(12) ?
C21 Fe1 C23 C24 81.58(10) ?
C15 Fe1 C23 C24 -75.12(12) ?
C11 Fe1 C23 C24 -41.5(3) ?
C22 Fe1 C23 C24 119.96(14) ?
C25 Fe1 C23 C24 37.26(9) ?
C12 Fe1 C23 C24 167.30(15) ?
C14 Fe1 C23 C24 -116.67(11) ?
C13 Fe1 C23 C24 -158.94(10) ?
C22 C23 C24 C25 -0.55(19) ?
Fe1 C23 C24 C25 -59.03(11) ?
C22 C23 C24 Fe1 58.48(11) ?
C21 Fe1 C24 C25 38.14(10) ?
C15 Fe1 C24 C25 -116.18(10) ?
C11 Fe1 C24 C25 -74.16(12) ?
C22 Fe1 C24 C25 82.56(10) ?
C12 Fe1 C24 C25 -41.5(3) ?
C14 Fe1 C24 C25 -158.78(10) ?
C13 Fe1 C24 C25 167.36(15) ?
C23 Fe1 C24 C25 119.78(14) ?
C21 Fe1 C24 C23 -81.64(10) ?
C15 Fe1 C24 C23 124.04(10) ?
C11 Fe1 C24 C23 166.06(10) ?
C22 Fe1 C24 C23 -37.23(10) ?
C25 Fe1 C24 C23 -119.78(14) ?
C12 Fe1 C24 C23 -161.3(2) ?
C14 Fe1 C24 C23 81.43(12) ?
C13 Fe1 C24 C23 47.6(2) ?
C23 C24 C25 C21 0.50(18) ?
Fe1 C24 C25 C21 -58.76(11) ?
C23 C24 C25 Fe1 59.26(11) ?
C22 C21 C25 C24 -0.27(18) ?
C26 C21 C25 C24 174.35(15) ?
Fe1 C21 C25 C24 59.54(11) ?
C22 C21 C25 Fe1 -59.81(11) ?
C26 C21 C25 Fe1 114.81(16) ?
C21 Fe1 C25 C24 -119.03(14) ?
C15 Fe1 C25 C24 81.66(11) ?
C11 Fe1 C25 C24 124.90(10) ?
C22 Fe1 C25 C24 -81.02(11) ?
C12 Fe1 C25 C24 166.22(10) ?
C14 Fe1 C25 C24 47.9(2) ?
C13 Fe1 C25 C24 -161.6(2) ?
C23 Fe1 C25 C24 -37.39(10) ?
C15 Fe1 C25 C21 -159.31(9) ?
C11 Fe1 C25 C21 -116.08(10) ?
C22 Fe1 C25 C21 38.01(10) ?
C12 Fe1 C25 C21 -74.75(11) ?
C14 Fe1 C25 C21 166.90(15) ?
C24 Fe1 C25 C21 119.03(14) ?
C13 Fe1 C25 C21 -42.6(3) ?
C23 Fe1 C25 C21 81.64(10) ?
C25 C21 C26 O22 -170.69(15) ?
C22 C21 C26 O22 3.1(2) ?
Fe1 C21 C26 O22 -83.00(18) ?
C25 C21 C26 O21 10.2(2) yes
C22 C21 C26 O21 -176.01(15) ?
Fe1 C21 C26 O21 97.89(14) ?
C5 N2 C1 C2 -1.0(3) ?
N2 C1 C2 N1 -176.66(18) ?
N2 C1 C2 C3 0.5(3) ?
N1 C2 C3 C4 177.35(19) ?
C1 C2 C3 C4 0.3(3) ?
C2 C3 C4 C5 -0.6(3) ?
C1 N2 C5 C4 0.7(3) ?
C3 C4 C5 N2 0.1(3) ?

_cod_database_fobs_code 2242191
